data_7046739
loop_
_publ_author_name
'Liu, Shu'
'Wang, Bing-Wu'
'Wang, Zhe-Ming'
'Gao, Song'

_publ_section_title
;
 Magnetic layered perovskites of
 [CH<sub>3</sub>C(NH<sub>2</sub>)<sub>2</sub>]<sub>2</sub>[M(HCOO)<sub>4</sub>]
 (M = Co<sup>2+</sup> and Ni<sup>2+</sup>): synthesis, structures and
 properties.
;
_journal_issue 34
_journal_name_full 'Dalton transactions (Cambridge, England : 2003)'
_journal_page_first 11925
_journal_page_last 11933
_journal_paper_doi 10.1039/c8dt01729h
_journal_volume 47
_journal_year 2018
_chemical_formula_sum 'C8 H18 Co N4 O8'
_chemical_formula_weight 357.19
_space_group_IT_number 56
_space_group_name_Hall '-P 2ab 2ac'
_space_group_name_H-M_alt 'P c c n'
_symmetry_cell_setting orthorhombic
_symmetry_space_group_name_Hall '-P 2ab 2ac'
_symmetry_space_group_name_H-M 'P c c n'
_atom_sites_solution_hydrogens geom
_atom_sites_solution_primary direct
_atom_sites_solution_secondary difmap
_audit_creation_method SHELXL-97
_audit_update_record
;
2018-05-01 deposited with the CCDC.
2018-06-15 downloaded from the CCDC.
;
_cell_angle_alpha 90.00
_cell_angle_beta 90.00
_cell_angle_gamma 90.00
_cell_formula_units_Z 4
_cell_length_a 7.8926(2)
_cell_length_b 22.0966(7)
_cell_length_c 8.5875(2)
_cell_measurement_reflns_used 5647
_cell_measurement_temperature 320.0
_cell_measurement_theta_max 76.2870
_cell_measurement_theta_min 7.8710
_cell_volume 1497.66(7)
_computing_cell_refinement 'CrysAlisPro (Rigaku Oxford Diffraction, 2017)'
_computing_data_collection 'CrysAlisPro (Rigaku Oxford Diffraction, 2017)'
_computing_data_reduction 'CrysAlisPro (Rigaku Oxford Diffraction, 2017)'
_computing_molecular_graphics 'Bruker SHELXTL V5.1 (Sheldrick, 1998)'
_computing_publication_material 'SHELXL-97 (Sheldrick, 1997)'
_computing_structure_refinement 'SHELXL-97 (Sheldrick, 1997)'
_computing_structure_solution 'SHELXS-97 (Sheldrick, 1990)'
_diffrn_ambient_temperature 320.0
_diffrn_detector_area_resol_mean 10.3914
_diffrn_measured_fraction_theta_full 0.986
_diffrn_measured_fraction_theta_max 0.986
_diffrn_measurement_device_type 'SuperNova, Dual, Cu at zero, AtlasCCD'
_diffrn_measurement_method '\w scans'
_diffrn_radiation_monochromator mirror
_diffrn_radiation_source 'SuperNova (Cu) X-ray Source'
_diffrn_radiation_type CuK\a
_diffrn_radiation_wavelength 1.54184
_diffrn_reflns_av_R_equivalents 0.0422
_diffrn_reflns_av_sigmaI/netI 0.0154
_diffrn_reflns_limit_h_max 9
_diffrn_reflns_limit_h_min -9
_diffrn_reflns_limit_k_max 24
_diffrn_reflns_limit_k_min -26
_diffrn_reflns_limit_l_max 10
_diffrn_reflns_limit_l_min -10
_diffrn_reflns_number 21119
_diffrn_reflns_theta_full 76.47
_diffrn_reflns_theta_max 76.47
_diffrn_reflns_theta_min 4.00
_diffrn_standards_decay_% 0
_exptl_absorpt_coefficient_mu 9.416
_exptl_absorpt_correction_T_max 0.563
_exptl_absorpt_correction_T_min 0.321
_exptl_absorpt_correction_type gaussian
_exptl_absorpt_process_details
;
CrysAlisPro 1.171.39.35c (Rigaku Oxford Diffraction, 2017)
Numerical absorption correction based on gaussian integration over
a multifaceted crystal model
;
_exptl_crystal_colour purple-red
_exptl_crystal_density_diffrn 1.584
_exptl_crystal_density_method 'not measured'
_exptl_crystal_description block
_exptl_crystal_F_000 740
_exptl_crystal_size_max 0.174
_exptl_crystal_size_mid 0.156
_exptl_crystal_size_min 0.093
_refine_diff_density_max 0.212
_refine_diff_density_min -0.274
_refine_diff_density_rms 0.044
_refine_ls_extinction_coef 0.00035(9)
_refine_ls_extinction_expression Fc^*^=kFc[1+0.001xFc^2^\l^3^/sin(2\q)]^-1/4^
_refine_ls_extinction_method SHELXL
_refine_ls_goodness_of_fit_ref 1.002
_refine_ls_hydrogen_treatment constr.
_refine_ls_matrix_type full
_refine_ls_number_parameters 99
_refine_ls_number_reflns 1556
_refine_ls_number_restraints 0
_refine_ls_restrained_S_all 1.002
_refine_ls_R_factor_all 0.0349
_refine_ls_R_factor_gt 0.0270
_refine_ls_shift/su_max 0.000
_refine_ls_shift/su_mean 0.000
_refine_ls_structure_factor_coef Fsqd
_refine_ls_weighting_details 'calc w=1/[\s^2^(Fo^2^)+(0.0367P)^2^+0.8876P] where P=(Fo^2^+2Fc^2^)/3'
_refine_ls_weighting_scheme calc
_refine_ls_wR_factor_gt 0.0696
_refine_ls_wR_factor_ref 0.0754
_reflns_number_gt 1297
_reflns_number_total 1556
_reflns_threshold_expression >2sigma(I)
_cod_data_source_file c8dt01729h2.cif
_cod_data_source_block 1Co-320K
_cod_depositor_comments
;
The following automatic conversions were performed:

'_symmetry_cell_setting' value 'Orthorhombic' changed to
'orthorhombic' according to
/home/data/users/saulius/crontab/automatic-downloads/rss-feeds/RSC/lib/dictionaries/cif_core.dic
dictionary named 'cif_core.dic' version 2.4.2 from 2011-04-26.

Automatic conversion script
Id: cif_fix_values 4973 2017-02-22 13:04:09Z antanas 

 Adding full bibliography for 7046733--7046752.cif.
;
_cod_original_sg_symbol_H-M 'P ccn'
_cod_database_code 7046739

loop_
_symmetry_equiv_pos_as_xyz
'x, y, z'
'-x+1/2, -y+1/2, z'
'-x, y+1/2, -z+1/2'
'x+1/2, -y, -z+1/2'
'-x, -y, -z'
'x-1/2, y-1/2, -z'
'x, -y-1/2, z-1/2'
'-x-1/2, y, z-1/2'

loop_
_atom_site_label
_atom_site_type_symbol
_atom_site_fract_x
_atom_site_fract_y
_atom_site_fract_z
_atom_site_U_iso_or_equiv
_atom_site_adp_type
_atom_site_occupancy
_atom_site_symmetry_multiplicity
_atom_site_calc_flag
_atom_site_refinement_flags
Co1 Co 0.0000 0.0000 0.0000 0.02192(13) Uani 1 2 d S
O1 O 0.07012(15) -0.02534(6) 0.22726(13) 0.0303(3) Uani 1 1 d .
O2 O 0.25035(16) -0.01712(6) 0.42404(14) 0.0341(3) Uani 1 1 d .
O3 O 0.0479(2) 0.08997(6) 0.06643(16) 0.0393(3) Uani 1 1 d .
O4 O 0.0795(3) 0.18760(7) 0.0270(2) 0.0692(6) Uani 1 1 d .
C1 C 0.1976(2) -0.00341(8) 0.2909(2) 0.0285(4) Uani 1 1 d .
H1 H 0.2587 0.0254 0.2354 0.034 Uiso 1 1 calc R
C2 C 0.0849(3) 0.13425(10) -0.0138(2) 0.0444(5) Uani 1 1 d .
H2 H 0.1205 0.1266 -0.1151 0.053 Uiso 1 1 calc R
C3 C -0.0484(3) 0.15878(9) 0.4390(2) 0.0409(4) Uani 1 1 d .
C4 C -0.0937(5) 0.17076(12) 0.6039(3) 0.0692(8) Uani 1 1 d .
H4A H -0.2001 0.1917 0.6081 0.104 Uiso 1 1 calc R
H4B H -0.0074 0.1952 0.6512 0.104 Uiso 1 1 calc R
H4C H -0.1029 0.1331 0.6589 0.104 Uiso 1 1 calc R
N1 N -0.0776(3) 0.10567(8) 0.3815(2) 0.0454(4) Uani 1 1 d .
H1A H -0.0530 0.0981 0.2859 0.054 Uiso 1 1 calc R
H1B H -0.1217 0.0779 0.4389 0.054 Uiso 1 1 calc R
N2 N 0.0185(3) 0.20219(9) 0.3558(2) 0.0531(5) Uani 1 1 d .
H2A H 0.0444 0.1959 0.2599 0.064 Uiso 1 1 calc R
H2B H 0.0366 0.2371 0.3969 0.064 Uiso 1 1 calc R

loop_
_atom_site_aniso_label
_atom_site_aniso_U_11
_atom_site_aniso_U_22
_atom_site_aniso_U_33
_atom_site_aniso_U_23
_atom_site_aniso_U_13
_atom_site_aniso_U_12
Co1 0.0238(2) 0.0247(2) 0.01721(19) -0.00031(14) 0.00037(14) 0.00026(15)
O1 0.0285(6) 0.0394(7) 0.0231(5) 0.0032(5) -0.0048(5) -0.0034(5)
O2 0.0291(6) 0.0492(7) 0.0239(6) 0.0045(5) -0.0053(5) -0.0055(6)
O3 0.0589(8) 0.0281(7) 0.0310(7) -0.0009(5) 0.0015(7) -0.0038(6)
O4 0.1258(18) 0.0281(9) 0.0538(10) 0.0015(7) 0.0209(11) -0.0017(10)
C1 0.0276(8) 0.0335(9) 0.0243(8) 0.0028(7) -0.0011(7) -0.0013(6)
C2 0.0665(15) 0.0325(11) 0.0342(10) 0.0013(8) 0.0051(10) -0.0003(10)
C3 0.0523(12) 0.0353(11) 0.0350(10) -0.0001(8) -0.0013(9) 0.0009(9)
C4 0.121(3) 0.0477(14) 0.0385(12) -0.0073(10) 0.0149(14) -0.0077(15)
N1 0.0646(12) 0.0360(10) 0.0355(9) -0.0034(7) 0.0067(9) -0.0090(8)
N2 0.0846(15) 0.0329(10) 0.0417(10) -0.0020(8) 0.0073(10) -0.0088(9)

loop_
_atom_type_symbol
_atom_type_description
_atom_type_scat_dispersion_real
_atom_type_scat_dispersion_imag
_atom_type_scat_source
C C 0.0181 0.0091 'International Tables Vol C Tables 4.2.6.8 and 6.1.1.4'
H H 0.0000 0.0000 'International Tables Vol C Tables 4.2.6.8 and 6.1.1.4'
N N 0.0311 0.0180 'International Tables Vol C Tables 4.2.6.8 and 6.1.1.4'
O O 0.0492 0.0322 'International Tables Vol C Tables 4.2.6.8 and 6.1.1.4'
Co Co -2.3653 3.6143 'International Tables Vol C Tables 4.2.6.8 and 6.1.1.4'

loop_
_geom_angle_atom_site_label_1
_geom_angle_atom_site_label_2
_geom_angle_atom_site_label_3
_geom_angle
_geom_angle_site_symmetry_1
_geom_angle_site_symmetry_3
O3 Co1 O3 180.00(8) . 5
O3 Co1 O1 92.71(5) . 5
O3 Co1 O1 87.29(5) 5 5
O3 Co1 O1 87.29(5) . .
O3 Co1 O1 92.71(5) 5 .
O1 Co1 O1 180.00(7) 5 .
O3 Co1 O2 85.09(6) . 4_455
O3 Co1 O2 94.91(6) 5 4_455
O1 Co1 O2 89.62(5) 5 4_455
O1 Co1 O2 90.38(5) . 4_455
O3 Co1 O2 94.91(6) . 8_655
O3 Co1 O2 85.09(6) 5 8_655
O1 Co1 O2 90.38(5) 5 8_655
O1 Co1 O2 89.62(5) . 8_655
O2 Co1 O2 180.00(7) 4_455 8_655
C1 O1 Co1 121.11(11) . .
C1 O2 Co1 123.27(12) . 4
C2 O3 Co1 129.94(13) . .
O1 C1 O2 125.11(17) . .
O1 C1 H1 117.4 . .
O2 C1 H1 117.4 . .
O4 C2 O3 126.4(2) . .
O4 C2 H2 116.8 . .
O3 C2 H2 116.8 . .
N1 C3 N2 121.9(2) . .
N1 C3 C4 118.8(2) . .
N2 C3 C4 119.2(2) . .
C3 C4 H4A 109.5 . .
C3 C4 H4B 109.5 . .
H4A C4 H4B 109.5 . .
C3 C4 H4C 109.5 . .
H4A C4 H4C 109.5 . .
H4B C4 H4C 109.5 . .
C3 N1 H1A 120.0 . .
C3 N1 H1B 120.0 . .
H1A N1 H1B 120.0 . .
C3 N2 H2A 120.0 . .
C3 N2 H2B 120.0 . .
H2A N2 H2B 120.0 . .

loop_
_geom_bond_atom_site_label_1
_geom_bond_atom_site_label_2
_geom_bond_distance
_geom_bond_site_symmetry_2
Co1 O3 2.1025(13) .
Co1 O3 2.1025(13) 5
Co1 O1 2.1044(11) 5
Co1 O1 2.1044(11) .
Co1 O2 2.1098(13) 4_455
Co1 O2 2.1098(13) 8_655
O1 C1 1.244(2) .
O2 C1 1.254(2) .
O2 Co1 2.1098(13) 4
O3 C2 1.232(2) .
O4 C2 1.231(3) .
C1 H1 0.9300 .
C2 H2 0.9300 .
C3 N1 1.294(3) .
C3 N2 1.307(3) .
C3 C4 1.484(3) .
C4 H4A 0.9600 .
C4 H4B 0.9600 .
C4 H4C 0.9600 .
N1 H1A 0.8600 .
N1 H1B 0.8600 .
N2 H2A 0.8600 .
N2 H2B 0.8600 .

loop_
_geom_hbond_atom_site_label_D
_geom_hbond_atom_site_label_H
_geom_hbond_atom_site_label_A
_geom_hbond_distance_DH
_geom_hbond_distance_HA
_geom_hbond_distance_DA
_geom_hbond_angle_DHA
_geom_hbond_site_symmetry_A
C1 H1 O1 0.93 2.48 3.012(2) 116.6 4
C4 H4C O1 0.96 2.59 3.530(3) 167.6 5_556
N1 H1A O3 0.86 2.05 2.902(2) 168.7 .
N1 H1B O2 0.86 2.05 2.911(2) 173.9 5_556
N2 H2A O4 0.86 2.03 2.882(3) 172.7 .
N2 H2B O4 0.86 2.03 2.885(3) 170.9 7_566
